data_4318677
loop_
_publ_author_name
'Bala. Manimaran'
'P. Thanasekaran'
'T. Rajendran'
'Ren-Jay Lin'
'I-Jy Chang'
'Gene-Hsiang Lee'
'Shie-Ming Peng'
'S. Rajagopal'
'Kuang-Lieh Lu'

_publ_section_title
;
 Luminescence Enhancement Induced by Aggregation of Alkoxy-Bridged
 Rhenium(I) Molecular Rectangles
;
_journal_name_full 'Inorganic Chemistry'
_journal_page_first 5323
_journal_page_last 5325
_journal_paper_doi 10.1021/ic020364n
_journal_volume 41
_journal_year 2002
_chemical_formula_sum 'C48 H52 N4 O16 Re4'
_chemical_formula_weight 1685.74
_chemical_name_systematic
;
  ?
;
_space_group_IT_number 14
_symmetry_cell_setting monoclinic
_symmetry_space_group_name_Hall '-P 2yn'
_symmetry_space_group_name_H-M 'P 1 21/n 1'
_atom_sites_solution_hydrogens geom
_atom_sites_solution_primary direct
_atom_sites_solution_secondary difmap
_audit_creation_method SHELXL-97
_cell_angle_alpha 90.00
_cell_angle_beta 93.90(2)
_cell_angle_gamma 90.00
_cell_formula_units_Z 2
_cell_length_a 9.2803(19)
_cell_length_b 18.613(2)
_cell_length_c 15.189(2)
_cell_measurement_reflns_used 25
_cell_measurement_temperature 295(2)
_cell_measurement_theta_max 13.53
_cell_measurement_theta_min 8.86
_cell_volume 2617.6(7)
_computing_cell_refinement 'NONIUS CAD4'
_computing_data_collection 'NONIUS CAD4'
_computing_data_reduction 'NRCSDP DATRD2'
_computing_molecular_graphics 'Siemens SHELXTL'
_computing_publication_material 'Siemens SHELXTL'
_computing_structure_refinement 'SHELXL-97 (Sheldrick, 1997)'
_computing_structure_solution 'SHELXS-97 (Sheldrick, 1990)'
_diffrn_ambient_temperature 295(2)
_diffrn_measured_fraction_theta_full 1.000
_diffrn_measured_fraction_theta_max 1.000
_diffrn_measurement_method '\w--2\q scans'
_diffrn_radiation_monochromator graphite
_diffrn_radiation_source 'fine-focus sealed tube'
_diffrn_radiation_type MoK\a
_diffrn_radiation_wavelength 0.71073
_diffrn_reflns_limit_h_max 11
_diffrn_reflns_limit_h_min -11
_diffrn_reflns_limit_k_max 22
_diffrn_reflns_limit_k_min 0
_diffrn_reflns_limit_l_max 18
_diffrn_reflns_limit_l_min 0
_diffrn_reflns_number 4602
_diffrn_reflns_theta_full 25.00
_diffrn_reflns_theta_max 25.00
_diffrn_reflns_theta_min 1.73
_diffrn_standards_decay_% 0
_diffrn_standards_interval_time 60
_diffrn_standards_number 3
_exptl_absorpt_coefficient_mu 9.290
_exptl_absorpt_correction_T_max 0.2648
_exptl_absorpt_correction_T_min 0.1887
_exptl_absorpt_correction_type 'empirical used psi-scan'
_exptl_crystal_colour brown
_exptl_crystal_density_diffrn 2.139
_exptl_crystal_density_meas ?
_exptl_crystal_density_method 'not measured'
_exptl_crystal_description block
_exptl_crystal_F_000 1592
_exptl_crystal_size_max 0.20
_exptl_crystal_size_mid 0.20
_exptl_crystal_size_min 0.20
_refine_diff_density_max 0.937
_refine_diff_density_min -1.054
_refine_diff_density_rms 0.153
_refine_ls_extinction_coef 0.00012(3)
_refine_ls_extinction_expression Fc^*^=kFc[1+0.001xFc^2^\l^3^/sin(2\q)]^-1/4^
_refine_ls_extinction_method SHELXL
_refine_ls_goodness_of_fit_ref 1.036
_refine_ls_hydrogen_treatment mixed
_refine_ls_matrix_type full
_refine_ls_number_parameters 330
_refine_ls_number_reflns 4602
_refine_ls_number_restraints 5
_refine_ls_restrained_S_all 1.037
_refine_ls_R_factor_all 0.0627
_refine_ls_R_factor_gt 0.0307
_refine_ls_shift/su_max 0.000
_refine_ls_shift/su_mean 0.000
_refine_ls_structure_factor_coef Fsqd
_refine_ls_weighting_details 'calc w=1/[\s^2^(Fo^2^)+(0.0315P)^2^+0.0000P] where P=(Fo^2^+2Fc^2^)/3'
_refine_ls_weighting_scheme calc
_refine_ls_wR_factor_gt 0.0712
_refine_ls_wR_factor_ref 0.0786
_reflns_number_gt 3162
_reflns_number_total 4602
_reflns_threshold_expression >2sigma(I)
_cod_data_source_file ic020364n.cif
_cod_data_source_block ic6769
_cod_depositor_comments
;
The following automatic conversions were performed:

'_symmetry_cell_setting' value 'Monoclinic' changed to 'monoclinic'
according to the built-in table from CIF Core dictionary named
'cif_core.dic' version 2.4.1 from 2010-06-29.

Automatic conversion script
Id: cif_fix_values 1646 2011-03-28 12:23:43Z adriana 

The following automatic conversions were performed:

'_exptl_crystal_density_meas' value 'not_measured' was changed to '?'
- the value is perceived as not measured.

Automatic conversion script
Id: cif_fix_values 3008 2015-01-20 13:52:24Z robertas 
;
_cod_database_code 4318677

loop_
_symmetry_equiv_pos_as_xyz
'x, y, z'
'-x+1/2, y+1/2, -z+1/2'
'-x, -y, -z'
'x-1/2, -y-1/2, z-1/2'

loop_
_atom_site_label
_atom_site_type_symbol
_atom_site_fract_x
_atom_site_fract_y
_atom_site_fract_z
_atom_site_U_iso_or_equiv
_atom_site_adp_type
_atom_site_occupancy
_atom_site_symmetry_multiplicity
_atom_site_calc_flag
_atom_site_refinement_flags
_atom_site_disorder_assembly
_atom_site_disorder_group
Re1 Re 0.04742(3) 0.225682(18) 0.28689(2) 0.03264(11) Uani 1 1 d . . .
Re2 Re -0.30368(3) 0.215433(18) 0.21152(2) 0.03508(11) Uani 1 1 d . . .
O1 O 0.3097(7) 0.3203(4) 0.2620(4) 0.0631(19) Uani 1 1 d . . .
O2 O 0.2400(8) 0.1636(5) 0.4397(4) 0.079(2) Uani 1 1 d . . .
O3 O -0.0301(7) 0.3437(4) 0.4160(5) 0.070(2) Uani 1 1 d . . .
O4 O -0.3723(8) 0.3332(5) 0.3423(5) 0.082(3) Uani 1 1 d . . .
O5 O -0.5691(7) 0.1380(4) 0.2688(5) 0.074(2) Uani 1 1 d . . .
O6 O -0.5184(8) 0.2842(4) 0.0768(5) 0.073(2) Uani 1 1 d . . .
O7 O -0.0988(5) 0.2564(3) 0.1783(3) 0.0341(13) Uani 1 1 d . . .
O8 O -0.1419(6) 0.1611(3) 0.2947(3) 0.0374(13) Uani 1 1 d . B .
N1 N 0.1086(7) 0.1410(4) 0.1938(4) 0.0346(16) Uani 1 1 d . . .
N2 N -0.2597(7) 0.1310(3) 0.1130(4) 0.0346(16) Uani 1 1 d . . .
C1 C 0.2088(9) 0.2834(5) 0.2689(5) 0.041(2) Uani 1 1 d . . .
C2 C 0.1637(9) 0.1853(5) 0.3817(6) 0.048(2) Uani 1 1 d . . .
C3 C -0.0068(9) 0.2986(5) 0.3668(6) 0.047(2) Uani 1 1 d . . .
C4 C -0.3432(10) 0.2892(5) 0.2925(6) 0.048(2) Uani 1 1 d . . .
C5 C -0.4690(10) 0.1671(5) 0.2473(6) 0.047(2) Uani 1 1 d . . .
C6 C -0.4367(10) 0.2591(5) 0.1256(6) 0.048(2) Uani 1 1 d . . .
C7 C 0.1628(11) 0.1546(5) 0.1155(6) 0.051(2) Uani 1 1 d . . .
H7A H 0.1752 0.2024 0.0999 0.062 Uiso 1 1 calc R . .
C8 C 0.2004(10) 0.1039(4) 0.0579(6) 0.048(2) Uani 1 1 d . . .
H8A H 0.2378 0.1174 0.0051 0.057 Uiso 1 1 calc R . .
C9 C 0.1838(8) 0.0328(4) 0.0769(5) 0.0289(17) Uani 1 1 d . . .
C10 C 0.1326(12) 0.0176(5) 0.1567(6) 0.064(3) Uani 1 1 d . . .
H10A H 0.1215 -0.0298 0.1741 0.076 Uiso 1 1 calc R . .
C11 C 0.0974(11) 0.0729(5) 0.2115(6) 0.053(3) Uani 1 1 d . . .
H11A H 0.0628 0.0606 0.2655 0.064 Uiso 1 1 calc R . .
C12 C -0.1939(9) 0.1453(4) 0.0397(5) 0.043(2) Uani 1 1 d . . .
H12A H -0.1621 0.1919 0.0304 0.051 Uiso 1 1 calc R . .
C13 C -0.1713(10) 0.0941(5) -0.0220(5) 0.045(2) Uani 1 1 d . . .
H13A H -0.1251 0.1070 -0.0721 0.054 Uiso 1 1 calc R . .
C14 C -0.2144(8) 0.0245(4) -0.0127(5) 0.0337(19) Uani 1 1 d . . .
C15 C -0.2864(11) 0.0104(5) 0.0624(6) 0.063(3) Uani 1 1 d . . .
H15A H -0.3218 -0.0354 0.0723 0.076 Uiso 1 1 calc R . .
C16 C -0.3053(11) 0.0645(5) 0.1223(6) 0.062(3) Uani 1 1 d . . .
H16A H -0.3533 0.0535 0.1724 0.075 Uiso 1 1 calc R . .
C17 C -0.0944(10) 0.3279(5) 0.1439(6) 0.046(2) Uani 1 1 d . . .
H17A H -0.0853 0.3615 0.1928 0.055 Uiso 1 1 calc R . .
H17B H -0.1850 0.3379 0.1105 0.055 Uiso 1 1 calc R . .
C18 C 0.0263(12) 0.3400(6) 0.0862(7) 0.076(3) Uani 1 1 d . . .
H18A H 0.0082 0.3135 0.0316 0.092 Uiso 1 1 calc R . .
H18B H 0.1156 0.3223 0.1154 0.092 Uiso 1 1 calc R . .
C19 C 0.0418(16) 0.4210(7) 0.0655(9) 0.110(5) Uani 1 1 d . . .
H19A H 0.0976 0.4264 0.0142 0.132 Uiso 1 1 calc R . .
H19B H -0.0534 0.4411 0.0510 0.132 Uiso 1 1 calc R . .
C20 C 0.1144(18) 0.4632(7) 0.1416(12) 0.166(9) Uani 1 1 d . . .
H20A H 0.1190 0.5130 0.1257 0.249 Uiso 1 1 calc R . .
H20B H 0.2103 0.4451 0.1546 0.249 Uiso 1 1 calc R . .
H20C H 0.0597 0.4581 0.1927 0.249 Uiso 1 1 calc R . .
C21 C -0.1799(11) 0.1391(6) 0.3802(6) 0.069(3) Uani 1 1 d D . .
H21A H -0.2841 0.1347 0.3797 0.083 Uiso 0.70 1 calc PR A 1
H21B H -0.1502 0.1761 0.4226 0.083 Uiso 0.70 1 calc PR A 1
H21C H -0.2334 0.1770 0.4060 0.083 Uiso 0.30 1 d PR A 2
H21D H -0.0940 0.1306 0.4176 0.083 Uiso 0.30 1 d PR A 2
C22 C -0.1133(17) 0.0700(8) 0.4093(11) 0.093(6) Uani 0.70 1 d PD B 1
H22A H -0.1332 0.0603 0.4701 0.112 Uiso 0.70 1 calc PR B 1
H22B H -0.0094 0.0722 0.4057 0.112 Uiso 0.70 1 calc PR B 1
C22' C -0.272(2) 0.0728(10) 0.371(3) 0.116(17) Uiso 0.30 1 d PD B 2
H22C H -0.3169 0.0634 0.4253 0.140 Uiso 0.30 1 calc PR B 2
H22D H -0.3471 0.0794 0.3241 0.140 Uiso 0.30 1 calc PR B 2
C23 C -0.1772(16) 0.0109(8) 0.3492(13) 0.189(11) Uani 1 1 d D . .
H23A H -0.2736 -0.0023 0.3642 0.227 Uiso 0.70 1 calc PR B 1
H23B H -0.1795 0.0247 0.2875 0.227 Uiso 0.70 1 calc PR B 1
H23C H -0.1226 0.0358 0.3072 0.227 Uiso 0.30 1 d PR B 2
H23D H -0.2477 -0.0155 0.3130 0.227 Uiso 0.30 1 d PR B 2
C24 C -0.0691(19) -0.0487(9) 0.3706(13) 0.190(9) Uani 1 1 d D B .
H24A H -0.0968 -0.0908 0.3369 0.286 Uiso 1 1 calc R . .
H24B H -0.0673 -0.0597 0.4324 0.286 Uiso 1 1 calc R . .
H24C H 0.0251 -0.0334 0.3560 0.286 Uiso 1 1 calc R . .

loop_
_atom_site_aniso_label
_atom_site_aniso_U_11
_atom_site_aniso_U_22
_atom_site_aniso_U_33
_atom_site_aniso_U_23
_atom_site_aniso_U_13
_atom_site_aniso_U_12
Re1 0.02747(19) 0.0399(2) 0.03015(19) -0.00789(15) -0.00089(13) 0.00443(15)
Re2 0.02734(19) 0.0444(2) 0.03334(19) -0.01071(15) 0.00061(14) 0.00339(15)
O1 0.040(4) 0.070(5) 0.080(5) -0.012(4) 0.006(4) -0.017(4)
O2 0.061(5) 0.128(7) 0.046(4) 0.006(4) -0.016(4) 0.028(5)
O3 0.065(5) 0.075(5) 0.072(5) -0.042(4) 0.003(4) 0.018(4)
O4 0.062(5) 0.109(7) 0.072(5) -0.056(5) -0.008(4) 0.018(5)
O5 0.032(4) 0.093(6) 0.099(6) 0.010(5) 0.016(4) -0.011(4)
O6 0.069(5) 0.084(6) 0.061(5) 0.006(4) -0.020(4) 0.029(4)
O7 0.027(3) 0.043(3) 0.032(3) -0.003(3) -0.006(2) 0.007(3)
O8 0.038(3) 0.045(4) 0.029(3) 0.001(3) 0.004(2) -0.001(3)
N1 0.037(4) 0.042(4) 0.025(4) -0.005(3) 0.004(3) 0.002(3)
N2 0.034(4) 0.036(4) 0.035(4) -0.007(3) 0.005(3) 0.001(3)
C1 0.036(5) 0.056(6) 0.029(4) -0.021(4) -0.006(4) 0.011(4)
C2 0.031(5) 0.068(7) 0.046(6) -0.014(5) 0.011(4) 0.000(5)
C3 0.029(5) 0.062(7) 0.048(6) -0.012(5) -0.005(4) -0.007(4)
C4 0.039(5) 0.051(6) 0.052(6) -0.019(5) -0.006(4) 0.003(4)
C5 0.035(5) 0.063(7) 0.043(5) -0.002(5) 0.001(4) 0.007(5)
C6 0.041(5) 0.053(6) 0.047(6) -0.018(5) -0.005(4) 0.012(5)
C7 0.077(7) 0.033(5) 0.044(5) -0.001(4) 0.007(5) 0.006(5)
C8 0.075(7) 0.032(5) 0.039(5) -0.002(4) 0.025(5) -0.002(5)
C9 0.026(4) 0.028(5) 0.033(4) -0.003(3) 0.003(3) 0.000(3)
C10 0.115(9) 0.031(5) 0.049(6) -0.001(4) 0.038(6) 0.006(5)
C11 0.081(7) 0.042(6) 0.040(5) 0.003(4) 0.026(5) -0.001(5)
C12 0.060(6) 0.031(5) 0.039(5) -0.009(4) 0.017(4) 0.001(4)
C13 0.064(6) 0.042(5) 0.030(4) 0.001(4) 0.018(4) -0.007(5)
C14 0.033(5) 0.032(5) 0.036(5) -0.004(4) 0.002(4) 0.000(4)
C15 0.091(8) 0.032(6) 0.071(7) -0.019(5) 0.042(6) -0.028(5)
C16 0.084(8) 0.052(7) 0.057(6) -0.012(5) 0.045(6) -0.016(6)
C17 0.051(6) 0.045(6) 0.040(5) 0.007(4) -0.002(4) -0.003(4)
C18 0.071(8) 0.084(9) 0.075(8) -0.006(7) 0.006(6) -0.001(7)
C19 0.115(12) 0.090(11) 0.125(12) 0.048(9) 0.007(10) 0.002(9)
C20 0.194(18) 0.074(11) 0.21(2) -0.009(12) -0.105(16) -0.050(11)
C21 0.062(7) 0.099(9) 0.046(6) 0.008(6) 0.004(5) -0.020(6)
C22 0.064(12) 0.100(15) 0.118(16) 0.065(13) 0.017(11) -0.008(11)
C23 0.115(15) 0.102(14) 0.35(3) 0.102(18) -0.009(18) -0.047(12)
C24 0.22(2) 0.110(15) 0.25(2) 0.042(16) 0.038(19) 0.048(15)

loop_
_atom_type_symbol
_atom_type_description
_atom_type_scat_dispersion_real
_atom_type_scat_dispersion_imag
_atom_type_scat_source
C C 0.0033 0.0016 'International Tables Vol C Tables 4.2.6.8 and 6.1.1.4'
H H 0.0000 0.0000 'International Tables Vol C Tables 4.2.6.8 and 6.1.1.4'
N N 0.0061 0.0033 'International Tables Vol C Tables 4.2.6.8 and 6.1.1.4'
O O 0.0106 0.0060 'International Tables Vol C Tables 4.2.6.8 and 6.1.1.4'
Re Re -1.0185 7.2310 'International Tables Vol C Tables 4.2.6.8 and 6.1.1.4'

loop_
_geom_angle_atom_site_label_1
_geom_angle_atom_site_label_2
_geom_angle_atom_site_label_3
_geom_angle
_geom_angle_site_symmetry_1
_geom_angle_site_symmetry_3
_geom_angle_publ_flag
C1 Re1 C2 85.3(4) . . ?
C1 Re1 C3 86.2(3) . . ?
C2 Re1 C3 87.7(4) . . ?
C1 Re1 O8 174.7(3) . . ?
C2 Re1 O8 99.4(3) . . ?
C3 Re1 O8 96.4(3) . . ?
C1 Re1 O7 101.8(3) . . ?
C2 Re1 O7 171.7(3) . . ?
C3 Re1 O7 96.8(3) . . ?
O8 Re1 O7 73.3(2) . . ?
C1 Re1 N1 94.2(3) . . ?
C2 Re1 N1 92.6(3) . . ?
C3 Re1 N1 179.6(3) . . ?
O8 Re1 N1 83.3(2) . . ?
O7 Re1 N1 82.8(2) . . ?
C5 Re2 C4 87.8(4) . . ?
C5 Re2 C6 84.3(4) . . ?
C4 Re2 C6 89.5(4) . . ?
C5 Re2 O7 171.4(3) . . ?
C4 Re2 O7 96.2(3) . . ?
C6 Re2 O7 103.3(3) . . ?
C5 Re2 O8 98.9(3) . . ?
C4 Re2 O8 96.8(3) . . ?
C6 Re2 O8 173.1(3) . . ?
O7 Re2 O8 73.14(19) . . ?
C5 Re2 N2 92.7(3) . . ?
C4 Re2 N2 178.2(3) . . ?
C6 Re2 N2 88.9(3) . . ?
O7 Re2 N2 83.5(2) . . ?
O8 Re2 N2 84.9(2) . . ?
C17 O7 Re2 117.7(5) . . ?
C17 O7 Re1 119.8(5) . . ?
Re2 O7 Re1 104.5(2) . . ?
C21 O8 Re1 117.8(5) . . ?
C21 O8 Re2 117.6(5) . . ?
Re1 O8 Re2 104.3(2) . . ?
C11 N1 C7 114.0(7) . . ?
C11 N1 Re1 122.2(6) . . ?
C7 N1 Re1 123.8(6) . . ?
C16 N2 C12 116.5(7) . . ?
C16 N2 Re2 121.0(6) . . ?
C12 N2 Re2 122.4(5) . . ?
O1 C1 Re1 176.7(7) . . ?
O2 C2 Re1 176.5(9) . . ?
O3 C3 Re1 175.6(8) . . ?
O4 C4 Re2 177.5(9) . . ?
O5 C5 Re2 179.8(11) . . ?
O6 C6 Re2 177.7(9) . . ?
N1 C7 C8 124.7(8) . . ?
C7 C8 C9 120.2(8) . . ?
C10 C9 C8 116.1(8) . . ?
C10 C9 C14 122.0(7) . 3 ?
C8 C9 C14 121.8(7) . 3 ?
C9 C10 C11 119.7(8) . . ?
N1 C11 C10 125.3(8) . . ?
N2 C12 C13 122.4(8) . . ?
C12 C13 C14 122.1(8) . . ?
C13 C14 C15 115.2(7) . . ?
C13 C14 C9 122.8(7) . 3 ?
C15 C14 C9 122.0(7) . 3 ?
C16 C15 C14 119.8(8) . . ?
N2 C16 C15 124.0(8) . . ?
O7 C17 C18 113.5(8) . . ?
C17 C18 C19 110.6(10) . . ?
C20 C19 C18 113.1(11) . . ?
O8 C21 C22 113.3(10) . . ?
O8 C21 C22' 109(2) . . ?
C22 C21 C22' 62.4(17) . . ?
C21 C22 C23 108.1(12) . . ?
C23 C22' C21 108.5(14) . . ?
C22' C23 C24 155(3) . . ?
C22' C23 C22 61.5(17) . . ?
C24 C23 C22 100.1(13) . . ?

loop_
_geom_bond_atom_site_label_1
_geom_bond_atom_site_label_2
_geom_bond_distance
_geom_bond_site_symmetry_2
_geom_bond_publ_flag
Re1 C1 1.878(10) . ?
Re1 C2 1.895(10) . ?
Re1 C3 1.912(10) . ?
Re1 O8 2.139(5) . ?
Re1 O7 2.141(5) . ?
Re1 N1 2.218(6) . ?
Re2 C5 1.890(10) . ?
Re2 C4 1.896(9) . ?
Re2 C6 1.916(9) . ?
Re2 O7 2.141(5) . ?
Re2 O8 2.148(5) . ?
Re2 N2 2.227(6) . ?
O1 C1 1.172(10) . ?
O2 C2 1.165(10) . ?
O3 C3 1.153(10) . ?
O4 C4 1.158(10) . ?
O5 C5 1.142(10) . ?
O6 C6 1.124(10) . ?
O7 C17 1.431(10) . ?
O8 C21 1.429(10) . ?
N1 C11 1.301(10) . ?
N1 C7 1.347(10) . ?
N2 C16 1.319(11) . ?
N2 C12 1.332(9) . ?
C7 C8 1.348(11) . ?
C8 C9 1.365(11) . ?
C9 C10 1.361(11) . ?
C9 C14 1.486(10) 3 ?
C10 C11 1.376(12) . ?
C12 C13 1.363(11) . ?
C13 C14 1.368(11) . ?
C14 C15 1.384(11) . ?
C14 C9 1.486(10) 3 ?
C15 C16 1.377(12) . ?
C17 C18 1.486(13) . ?
C18 C19 1.549(16) . ?
C19 C20 1.516(18) . ?
C21 C22 1.481(9) . ?
C21 C22' 1.502(10) . ?
C22 C23 1.524(10) . ?
C22' C23 1.497(10) . ?
C23 C24 1.517(9) . ?
